data_1552211
loop_
_publ_author_name
'Hooper, Thomas'
'Lau, Samantha'
'Chen, Wenyi'
'Brown, Ryan'
'Gar\,con, Mart\'i'
'Luong, Karen'
'Barrow, Nathan'
'Tatton, Andrew'
'Sackman, George A.'
'Richardson, Christopher'
'White, Andrew J. P.'
'Cooper, Richard Ian'
'Edwards, Alison'
'Casely, Ian'
'Crimmin, Mark Richard'

_publ_section_title
;
 The Partial Dehydrogenation of Aluminium Dihydrides
;
_journal_name_full 'Chemical Science'
_journal_paper_doi 10.1039/C9SC02750E
_journal_year 2019
_chemical_formula_moiety 'C92 H122 Al4 N8 Pd4'
_chemical_formula_sum 'C92 H122 Al4 N8 Pd4'
_chemical_formula_weight 1873.49
_chemical_properties_physical Air-sensitive,Moisture-sensitive,Oxygen-sensitive
_space_group_crystal_system triclinic
_space_group_IT_number 2
_space_group_name_Hall '-P 1'
_space_group_name_H-M_alt 'P -1'
_symmetry_space_group_name_Hall '-P 1'
_symmetry_space_group_name_H-M 'P -1'
_atom_sites_solution_hydrogens mixed
_audit_creation_method SHELXL-2017/1
_audit_update_record
;
2019-05-16 deposited with the CCDC.    2019-08-13 downloaded from the CCDC.
;
_cell_angle_alpha 106.195(4)
_cell_angle_beta 102.711(3)
_cell_angle_gamma 103.796(4)
_cell_formula_units_Z 1
_cell_length_a 12.1911(5)
_cell_length_b 13.8827(7)
_cell_length_c 15.1624(6)
_cell_measurement_reflns_used 5097
_cell_measurement_temperature 173(2)
_cell_measurement_theta_max 28.0660
_cell_measurement_theta_min 2.5940
_cell_volume 2277.5(2)
_computing_cell_refinement 'CrysAlisPro 1.171.38.43 (Rigaku OD, 2015)'
_computing_data_collection 'CrysAlisPro 1.171.38.43 (Rigaku OD, 2015)'
_computing_data_reduction 'CrysAlisPro 1.171.38.43 (Rigaku OD, 2015)'
_computing_structure_refinement 'SHELXL-2017/1 (Sheldrick, 2017)'
_computing_structure_solution 'SHELXT 2014/5 (Sheldrick, 2014)'
_diffrn_ambient_environment N~2~
_diffrn_ambient_temperature 173.00(14)
_diffrn_detector 'CCD plate'
_diffrn_detector_area_resol_mean 16.0382
_diffrn_detector_type Eos
_diffrn_measured_fraction_theta_full 0.987
_diffrn_measured_fraction_theta_max 0.806
_diffrn_measurement_device 'four-circle diffractometer'
_diffrn_measurement_device_type 'Xcalibur, Eos'
_diffrn_radiation_monochromator graphite
_diffrn_radiation_probe x-ray
_diffrn_radiation_type 'Mo K\a'
_diffrn_radiation_wavelength 0.71073
_diffrn_reflns_av_R_equivalents 0.0201
_diffrn_reflns_av_unetI/netI 0.0494
_diffrn_reflns_Laue_measured_fraction_full 0.987
_diffrn_reflns_Laue_measured_fraction_max 0.806
_diffrn_reflns_limit_h_max 14
_diffrn_reflns_limit_h_min -13
_diffrn_reflns_limit_k_max 14
_diffrn_reflns_limit_k_min -16
_diffrn_reflns_limit_l_max 16
_diffrn_reflns_limit_l_min -20
_diffrn_reflns_number 13385
_diffrn_reflns_point_group_measured_fraction_full 0.987
_diffrn_reflns_point_group_measured_fraction_max 0.806
_diffrn_reflns_theta_full 25.242
_diffrn_reflns_theta_max 28.194
_diffrn_reflns_theta_min 2.477
_diffrn_source 'fine-focus sealed X-ray tube'
_diffrn_source_type 'Enhance (Mo) X-ray Source'
_exptl_absorpt_coefficient_mu 0.864
_exptl_absorpt_correction_T_max 0.938
_exptl_absorpt_correction_T_min 0.893
_exptl_absorpt_correction_type analytical
_exptl_absorpt_process_details
;
CrysAlisPro 1.171.38.43 (Rigaku Oxford Diffraction, 2015)
Analytical numeric absorption correction using a multifaceted crystal
            model based on expressions derived by R.C. Clark & J.S. Reid.
(Clark, R. C. & Reid, J. S. (1995). Acta Cryst. A51, 887-897)
Empirical absorption correction using spherical harmonics,
 implemented in SCALE3 ABSPACK scaling algorithm.
;
_exptl_crystal_colour red
_exptl_crystal_density_diffrn 1.366
_exptl_crystal_description block
_exptl_crystal_F_000 966
_exptl_crystal_recrystallization_method 'Re-crystallisation from solvent: benzene'
_exptl_crystal_size_max 0.201
_exptl_crystal_size_mid 0.171
_exptl_crystal_size_min 0.106
_refine_diff_density_max 0.991
_refine_diff_density_min -1.155
_refine_diff_density_rms 0.090
_refine_ls_extinction_method none
_refine_ls_goodness_of_fit_ref 1.067
_refine_ls_hydrogen_treatment mixed
_refine_ls_matrix_type full
_refine_ls_number_parameters 515
_refine_ls_number_reflns 9030
_refine_ls_number_restraints 0
_refine_ls_restrained_S_all 1.067
_refine_ls_R_factor_all 0.0558
_refine_ls_R_factor_gt 0.0410
_refine_ls_shift/su_max 0.023
_refine_ls_shift/su_mean 0.000
_refine_ls_structure_factor_coef Fsqd
_refine_ls_weighting_details 'w=1/[\s^2^(Fo^2^)+(0.0243P)^2^+3.8788P] where P=(Fo^2^+2Fc^2^)/3'
_refine_ls_weighting_scheme calc
_refine_ls_wR_factor_gt 0.0851
_refine_ls_wR_factor_ref 0.0917
_reflns_Friedel_coverage 0.000
_reflns_number_gt 7357
_reflns_number_total 9030
_reflns_threshold_expression 'I > 2\s(I)'
_cod_data_source_file c9sc02750e3.cif
_cod_data_source_block 6
_cod_original_cell_volume 2277.47(18)
_cod_database_code 1552211
_shelx_shelxl_version_number 2017/1
_shelx_space_group_comment
;
The symmetry employed for this shelxl refinement is uniquely defined
by the following loop, which should always be used as a source of
symmetry information in preference to the above space-group names.
They are only intended as comments.
;
_oxdiff_exptl_absorpt_empirical_full_min 0.959
_oxdiff_exptl_absorpt_empirical_full_max 1.031
_oxdiff_exptl_absorpt_empirical_details
;
Empirical correction (ABSPACK) includes:
- Absorption correction using spherical harmonics
- Frame scaling
;

loop_
_space_group_symop_operation_xyz
'x, y, z'
'-x, -y, -z'

loop_
_atom_site_label
_atom_site_type_symbol
_atom_site_fract_x
_atom_site_fract_y
_atom_site_fract_z
_atom_site_U_iso_or_equiv
_atom_site_adp_type
_atom_site_occupancy
_atom_site_site_symmetry_order
_atom_site_calc_flag
_atom_site_refinement_flags_posn
_atom_site_refinement_flags_adp
Pd1 Pd 0.28835(2) 0.50370(2) 0.43585(2) 0.02210(8) Uani 1 1 d . .
H1 H 0.221(4) 0.481(3) 0.321(3) 0.042(12) Uiso 1 1 d . .
H2 H 0.191(4) 0.517(3) 0.499(3) 0.047(13) Uiso 1 1 d . .
Pd2 Pd 0.51713(3) 0.48663(3) 0.40660(2) 0.03370(10) Uani 1 1 d . .
H3 H 0.551(4) 0.471(4) 0.312(3) 0.072(16) Uiso 1 1 d . .
Al1 Al 0.34082(9) 0.47832(9) 0.28845(7) 0.0185(2) Uani 1 1 d . .
Al2 Al 0.70691(9) 0.47121(9) 0.39279(7) 0.0200(2) Uani 1 1 d . .
N1 N 0.2801(3) 0.3600(2) 0.17018(19) 0.0212(7) Uani 1 1 d . .
N3 N 0.3600(3) 0.5801(2) 0.2265(2) 0.0225(7) Uani 1 1 d . .
C1 C 0.3305(3) 0.3653(3) 0.1004(2) 0.0244(8) Uani 1 1 d . .
C2 C 0.3963(3) 0.4606(3) 0.0978(2) 0.0258(8) Uani 1 1 d . .
H2A H 0.445124 0.456557 0.056794 0.031 Uiso 1 1 calc R U
C3 C 0.3979(3) 0.5613(3) 0.1494(3) 0.0254(8) Uani 1 1 d . .
C4 C 0.3106(4) 0.2647(3) 0.0198(3) 0.0314(9) Uani 1 1 d . .
H4A H 0.319476 0.209352 0.046471 0.047 Uiso 1 1 calc R U
H4B H 0.368993 0.277043 -0.014481 0.047 Uiso 1 1 calc R U
H4C H 0.230403 0.242243 -0.025149 0.047 Uiso 1 1 calc R U
C5 C 0.4396(4) 0.6500(3) 0.1136(3) 0.0420(11) Uani 1 1 d . .
H5A H 0.373344 0.675244 0.092462 0.063 Uiso 1 1 calc R U
H5B H 0.468833 0.624308 0.059230 0.063 Uiso 1 1 calc R U
H5C H 0.503661 0.708289 0.165783 0.063 Uiso 1 1 calc R U
C6 C 0.1868(3) 0.2652(3) 0.1548(3) 0.0257(8) Uani 1 1 d . .
C7 C 0.0747(4) 0.2416(3) 0.0889(3) 0.0362(10) Uani 1 1 d . .
C8 C -0.0142(4) 0.1503(4) 0.0758(3) 0.0449(12) Uani 1 1 d . .
H8 H -0.089499 0.132899 0.030049 0.054 Uiso 1 1 calc R U
C9 C 0.0023(4) 0.0851(4) 0.1260(3) 0.0487(14) Uani 1 1 d . .
C10 C 0.1128(5) 0.1099(4) 0.1916(3) 0.0456(12) Uani 1 1 d . .
H10 H 0.125149 0.064715 0.227026 0.055 Uiso 1 1 calc R U
C11 C 0.2065(4) 0.1998(3) 0.2072(3) 0.0324(9) Uani 1 1 d . .
C12 C 0.0481(4) 0.3099(4) 0.0316(4) 0.0575(14) Uani 1 1 d . .
H12A H 0.122150 0.362573 0.038647 0.086 Uiso 1 1 calc R U
H12B H -0.005235 0.346004 0.055206 0.086 Uiso 1 1 calc R U
H12C H 0.009940 0.265756 -0.036645 0.086 Uiso 1 1 calc R U
C13 C -0.0969(5) -0.0138(4) 0.1104(4) 0.081(2) Uani 1 1 d . .
H13A H -0.064974 -0.057001 0.143706 0.121 Uiso 1 1 calc R U
H13B H -0.131495 -0.054727 0.041156 0.121 Uiso 1 1 calc R U
H13C H -0.158279 0.006492 0.136179 0.121 Uiso 1 1 calc R U
C14 C 0.3243(4) 0.2237(4) 0.2789(3) 0.0455(12) Uani 1 1 d . .
H14A H 0.387729 0.245543 0.251605 0.068 Uiso 1 1 calc R U
H14B H 0.328417 0.160311 0.294122 0.068 Uiso 1 1 calc R U
H14C H 0.333890 0.281038 0.337973 0.068 Uiso 1 1 calc R U
C15 C 0.3395(4) 0.6803(3) 0.2649(3) 0.0268(9) Uani 1 1 d . .
C16 C 0.4257(4) 0.7620(3) 0.3434(3) 0.0323(9) Uani 1 1 d . .
C17 C 0.3996(4) 0.8553(3) 0.3777(3) 0.0416(11) Uani 1 1 d . .
H17 H 0.458307 0.912631 0.430102 0.050 Uiso 1 1 calc R U
C18 C 0.2938(5) 0.8686(4) 0.3399(3) 0.0425(11) Uani 1 1 d . .
C19 C 0.2101(4) 0.7849(4) 0.2623(3) 0.0422(11) Uani 1 1 d . .
H19 H 0.136368 0.792700 0.234491 0.051 Uiso 1 1 calc R U
C20 C 0.2303(4) 0.6899(3) 0.2238(3) 0.0347(10) Uani 1 1 d . .
C21 C 0.5413(4) 0.7505(4) 0.3894(4) 0.0516(13) Uani 1 1 d . .
H21A H 0.528359 0.703477 0.426411 0.077 Uiso 1 1 calc R U
H21B H 0.596569 0.820175 0.432737 0.077 Uiso 1 1 calc R U
H21C H 0.574853 0.720424 0.339285 0.077 Uiso 1 1 calc R U
C22 C 0.2682(6) 0.9694(4) 0.3820(4) 0.0675(17) Uani 1 1 d . .
H22A H 0.286751 0.987919 0.452079 0.101 Uiso 1 1 calc R U
H22B H 0.184117 0.959508 0.353707 0.101 Uiso 1 1 calc R U
H22C H 0.317144 1.026614 0.367671 0.101 Uiso 1 1 calc R U
C23 C 0.1342(4) 0.5975(4) 0.1440(3) 0.0546(14) Uani 1 1 d . .
H23A H 0.160496 0.579267 0.086701 0.082 Uiso 1 1 calc R U
H23B H 0.061915 0.616804 0.128229 0.082 Uiso 1 1 calc R U
H23C H 0.117664 0.536497 0.165186 0.082 Uiso 1 1 calc R U
N31 N 0.7274(3) 0.3476(2) 0.3115(2) 0.0218(7) Uani 1 1 d . .
N33 N 0.8179(3) 0.5706(2) 0.3634(2) 0.0223(7) Uani 1 1 d . .
C31 C 0.8374(3) 0.3534(3) 0.3085(2) 0.0248(8) Uani 1 1 d . .
C32 C 0.9286(3) 0.4484(3) 0.3391(3) 0.0287(9) Uani 1 1 d . .
H32 H 1.006777 0.444193 0.349539 0.034 Uiso 1 1 calc R U
C33 C 0.9183(3) 0.5491(3) 0.3562(3) 0.0260(8) Uani 1 1 d . .
C34 C 0.8658(4) 0.2533(4) 0.2670(3) 0.0380(10) Uani 1 1 d . .
H34A H 0.843971 0.204697 0.300946 0.057 Uiso 1 1 calc R U
H34B H 0.950918 0.270837 0.274753 0.057 Uiso 1 1 calc R U
H34C H 0.820778 0.219496 0.198210 0.057 Uiso 1 1 calc R U
C35 C 1.0242(4) 0.6372(3) 0.3637(3) 0.0389(10) Uani 1 1 d . .
H35A H 1.007765 0.656911 0.306072 0.058 Uiso 1 1 calc R U
H35B H 1.093874 0.613117 0.368697 0.058 Uiso 1 1 calc R U
H35C H 1.039660 0.698749 0.421141 0.058 Uiso 1 1 calc R U
C36 C 0.6382(3) 0.2449(3) 0.2649(3) 0.0246(8) Uani 1 1 d . .
C37 C 0.5808(3) 0.2115(3) 0.1657(3) 0.0277(9) Uani 1 1 d . .
C38 C 0.4971(4) 0.1114(3) 0.1200(3) 0.0350(10) Uani 1 1 d . .
H38 H 0.458183 0.088401 0.052618 0.042 Uiso 1 1 calc R U
C39 C 0.4686(4) 0.0436(3) 0.1701(3) 0.0402(11) Uani 1 1 d . .
C40 C 0.5268(4) 0.0787(3) 0.2675(3) 0.0394(11) Uani 1 1 d . .
H40 H 0.508653 0.033080 0.302430 0.047 Uiso 1 1 calc R U
C41 C 0.6116(4) 0.1791(3) 0.3174(3) 0.0303(9) Uani 1 1 d . .
C42 C 0.6115(4) 0.2829(3) 0.1101(3) 0.0367(10) Uani 1 1 d . .
H42A H 0.595726 0.349199 0.137162 0.055 Uiso 1 1 calc R U
H42B H 0.563043 0.247810 0.042255 0.055 Uiso 1 1 calc R U
H42C H 0.695703 0.298274 0.114670 0.055 Uiso 1 1 calc R U
C43 C 0.3730(5) -0.0632(4) 0.1199(4) 0.0667(16) Uani 1 1 d . .
H43A H 0.298679 -0.057907 0.132282 0.100 Uiso 1 1 calc R U
H43B H 0.397298 -0.115439 0.144694 0.100 Uiso 1 1 calc R U
H43C H 0.361163 -0.085326 0.050308 0.100 Uiso 1 1 calc R U
C44 C 0.6736(4) 0.2134(4) 0.4238(3) 0.0443(12) Uani 1 1 d . .
H44A H 0.759661 0.238521 0.436078 0.066 Uiso 1 1 calc R U
H44B H 0.652856 0.153291 0.445668 0.066 Uiso 1 1 calc R U
H44C H 0.648632 0.270698 0.458987 0.066 Uiso 1 1 calc R U
C45 C 0.8135(3) 0.6732(3) 0.3625(3) 0.0243(8) Uani 1 1 d . .
C46 C 0.8467(3) 0.7580(3) 0.4488(3) 0.0278(9) Uani 1 1 d . .
C47 C 0.8507(4) 0.8578(3) 0.4451(3) 0.0352(10) Uani 1 1 d . .
H47 H 0.875681 0.916093 0.503880 0.042 Uiso 1 1 calc R U
C48 C 0.8195(4) 0.8751(4) 0.3590(3) 0.0399(11) Uani 1 1 d . .
C49 C 0.7853(4) 0.7882(4) 0.2738(3) 0.0374(10) Uani 1 1 d . .
H49 H 0.763537 0.798262 0.213728 0.045 Uiso 1 1 calc R U
C50 C 0.7819(3) 0.6878(3) 0.2740(3) 0.0287(9) Uani 1 1 d . .
C51 C 0.8817(4) 0.7431(4) 0.5448(3) 0.0421(11) Uani 1 1 d . .
H51A H 0.813953 0.693879 0.551008 0.063 Uiso 1 1 calc R U
H51B H 0.906110 0.811535 0.597057 0.063 Uiso 1 1 calc R U
H51C H 0.947930 0.714334 0.548563 0.063 Uiso 1 1 calc R U
C52 C 0.8216(5) 0.9835(4) 0.3565(4) 0.0621(15) Uani 1 1 d . .
H52A H 0.848375 1.034259 0.422554 0.093 Uiso 1 1 calc R U
H52B H 0.741666 0.980797 0.323361 0.093 Uiso 1 1 calc R U
H52C H 0.876185 1.005667 0.321779 0.093 Uiso 1 1 calc R U
C53 C 0.7458(4) 0.5957(4) 0.1807(3) 0.0433(11) Uani 1 1 d . .
H53A H 0.809599 0.564175 0.179705 0.065 Uiso 1 1 calc R U
H53B H 0.731207 0.620770 0.126208 0.065 Uiso 1 1 calc R U
H53C H 0.673311 0.542520 0.175633 0.065 Uiso 1 1 calc R U

loop_
_atom_site_aniso_label
_atom_site_aniso_U_11
_atom_site_aniso_U_22
_atom_site_aniso_U_33
_atom_site_aniso_U_23
_atom_site_aniso_U_13
_atom_site_aniso_U_12
Pd1 0.01731(14) 0.03739(18) 0.01632(14) 0.01015(12) 0.00739(10) 0.01414(13)
Pd2 0.01941(16) 0.0723(3) 0.01593(15) 0.01491(15) 0.00829(11) 0.02417(16)
Al1 0.0171(5) 0.0235(6) 0.0160(5) 0.0067(4) 0.0060(4) 0.0079(4)
Al2 0.0177(5) 0.0281(6) 0.0183(5) 0.0085(4) 0.0088(4) 0.0112(5)
N1 0.0205(16) 0.0256(17) 0.0175(15) 0.0082(12) 0.0052(12) 0.0073(13)
N3 0.0259(17) 0.0235(17) 0.0206(15) 0.0079(13) 0.0103(12) 0.0095(14)
C1 0.0248(19) 0.032(2) 0.0174(18) 0.0065(15) 0.0054(14) 0.0137(17)
C2 0.031(2) 0.030(2) 0.0210(19) 0.0092(16) 0.0143(15) 0.0119(17)
C3 0.028(2) 0.029(2) 0.0243(19) 0.0133(16) 0.0111(15) 0.0097(17)
C4 0.039(2) 0.030(2) 0.023(2) 0.0032(17) 0.0149(17) 0.0095(19)
C5 0.065(3) 0.038(3) 0.045(3) 0.025(2) 0.037(2) 0.022(2)
C6 0.027(2) 0.021(2) 0.0229(19) -0.0006(15) 0.0109(15) 0.0027(16)
C7 0.028(2) 0.038(3) 0.029(2) 0.0001(18) 0.0062(17) 0.0032(19)
C8 0.031(2) 0.045(3) 0.040(3) -0.003(2) 0.0145(19) -0.001(2)
C9 0.048(3) 0.032(3) 0.050(3) -0.008(2) 0.033(2) -0.006(2)
C10 0.062(3) 0.029(2) 0.054(3) 0.016(2) 0.036(3) 0.009(2)
C11 0.040(2) 0.026(2) 0.035(2) 0.0080(18) 0.0230(19) 0.0109(19)
C12 0.038(3) 0.062(4) 0.054(3) 0.016(3) -0.011(2) 0.011(3)
C13 0.074(4) 0.047(3) 0.086(4) -0.010(3) 0.047(3) -0.024(3)
C14 0.051(3) 0.047(3) 0.058(3) 0.036(2) 0.023(2) 0.024(2)
C15 0.037(2) 0.026(2) 0.029(2) 0.0157(17) 0.0207(17) 0.0147(18)
C16 0.038(2) 0.025(2) 0.039(2) 0.0121(18) 0.0214(19) 0.0106(19)
C17 0.057(3) 0.026(2) 0.043(3) 0.0067(19) 0.026(2) 0.011(2)
C18 0.069(3) 0.032(3) 0.052(3) 0.026(2) 0.038(3) 0.030(2)
C19 0.057(3) 0.049(3) 0.047(3) 0.033(2) 0.026(2) 0.036(3)
C20 0.047(3) 0.041(3) 0.033(2) 0.0227(19) 0.0195(19) 0.027(2)
C21 0.037(3) 0.037(3) 0.059(3) -0.005(2) 0.010(2) 0.004(2)
C22 0.104(5) 0.050(3) 0.072(4) 0.024(3) 0.043(3) 0.049(3)
C23 0.050(3) 0.067(4) 0.047(3) 0.015(3) 0.002(2) 0.037(3)
N31 0.0200(16) 0.0271(17) 0.0226(16) 0.0088(13) 0.0093(12) 0.0127(14)
N33 0.0188(15) 0.0273(18) 0.0220(15) 0.0074(13) 0.0074(12) 0.0099(13)
C31 0.027(2) 0.031(2) 0.0225(19) 0.0102(16) 0.0110(15) 0.0161(17)
C32 0.0205(19) 0.037(2) 0.032(2) 0.0099(18) 0.0098(16) 0.0161(18)
C33 0.0175(18) 0.038(2) 0.0242(19) 0.0107(17) 0.0098(14) 0.0093(17)
C34 0.035(2) 0.042(3) 0.043(2) 0.012(2) 0.0159(19) 0.023(2)
C35 0.023(2) 0.041(3) 0.053(3) 0.016(2) 0.0158(19) 0.0082(19)
C36 0.026(2) 0.025(2) 0.029(2) 0.0097(16) 0.0138(16) 0.0143(17)
C37 0.031(2) 0.027(2) 0.029(2) 0.0102(17) 0.0132(16) 0.0141(18)
C38 0.040(2) 0.028(2) 0.033(2) 0.0038(18) 0.0122(18) 0.0102(19)
C39 0.043(3) 0.028(2) 0.047(3) 0.008(2) 0.017(2) 0.010(2)
C40 0.049(3) 0.031(2) 0.054(3) 0.024(2) 0.029(2) 0.019(2)
C41 0.038(2) 0.029(2) 0.035(2) 0.0155(18) 0.0186(18) 0.0184(19)
C42 0.042(3) 0.038(3) 0.026(2) 0.0096(18) 0.0062(18) 0.011(2)
C43 0.076(4) 0.035(3) 0.073(4) 0.008(3) 0.022(3) 0.003(3)
C44 0.065(3) 0.042(3) 0.032(2) 0.019(2) 0.018(2) 0.018(2)
C45 0.0163(18) 0.029(2) 0.030(2) 0.0097(16) 0.0107(15) 0.0076(16)
C46 0.025(2) 0.030(2) 0.029(2) 0.0089(17) 0.0127(16) 0.0087(17)
C47 0.035(2) 0.027(2) 0.041(2) 0.0063(19) 0.0145(19) 0.0090(19)
C48 0.038(3) 0.031(2) 0.053(3) 0.017(2) 0.015(2) 0.011(2)
C49 0.041(3) 0.041(3) 0.039(2) 0.024(2) 0.0141(19) 0.014(2)
C50 0.027(2) 0.033(2) 0.027(2) 0.0130(17) 0.0085(16) 0.0084(18)
C51 0.051(3) 0.040(3) 0.030(2) 0.0089(19) 0.012(2) 0.009(2)
C52 0.080(4) 0.041(3) 0.071(4) 0.027(3) 0.021(3) 0.022(3)
C53 0.059(3) 0.043(3) 0.026(2) 0.014(2) 0.008(2) 0.015(2)

loop_
_atom_type_symbol
_atom_type_description
_atom_type_scat_dispersion_real
_atom_type_scat_dispersion_imag
_atom_type_scat_source
C C 0.0033 0.0016 'International Tables Vol C Tables 4.2.6.8 and 6.1.1.4'
H H 0.0000 0.0000 'International Tables Vol C Tables 4.2.6.8 and 6.1.1.4'
N N 0.0061 0.0033 'International Tables Vol C Tables 4.2.6.8 and 6.1.1.4'
Al Al 0.0645 0.0514 'International Tables Vol C Tables 4.2.6.8 and 6.1.1.4'
Pd Pd -0.9988 1.0072 'International Tables Vol C Tables 4.2.6.8 and 6.1.1.4'

loop_
_exptl_crystal_face_index_h
_exptl_crystal_face_index_k
_exptl_crystal_face_index_l
_exptl_crystal_face_perp_dist
-3 -5 3 0.0699
-1 0 1 0.0290
1 0 5 0.0650
5 -2 -2 0.0482
0 1 -1 0.0697
1 -5 5 0.1009
-1 -5 0 0.0639
0 1 0 0.0977
0 0 -1 0.0661

loop_
_geom_angle_atom_site_label_1
_geom_angle_atom_site_label_2
_geom_angle_atom_site_label_3
_geom_angle
_geom_angle_site_symmetry_1
_geom_angle_site_symmetry_3
Al1 Pd1 Al2 163.48(4) . 2_666
Al1 Pd1 Pd2 111.14(3) . 2_666
Al2 Pd1 Pd2 52.33(2) 2_666 2_666
Al1 Pd1 Pd2 52.45(3) . .
Al2 Pd1 Pd2 111.03(3) 2_666 .
Pd2 Pd1 Pd2 58.703(11) 2_666 .
Al1 Pd1 H1 42.9(14) . .
Al2 Pd1 H1 153.4(14) 2_666 .
Pd2 Pd1 H1 153.5(14) 2_666 .
Pd2 Pd1 H1 95.2(14) . .
Al1 Pd1 H2 151.9(14) . .
Al2 Pd1 H2 44.6(14) 2_666 .
Pd2 Pd1 H2 97.0(14) 2_666 .
Pd2 Pd1 H2 155.7(14) . .
H1 Pd1 H2 109(2) . .
Al2 Pd2 Al1 131.72(3) . .
Al2 Pd2 Pd2 116.62(3) . 2_666
Al1 Pd2 Pd2 111.63(3) . 2_666
Al2 Pd2 Pd1 55.08(2) . 2_666
Al1 Pd2 Pd1 173.13(3) . 2_666
Pd2 Pd2 Pd1 61.552(11) 2_666 2_666
Al2 Pd2 Pd1 176.28(3) . .
Al1 Pd2 Pd1 51.89(2) . .
Pd2 Pd2 Pd1 59.744(11) 2_666 .
Pd1 Pd2 Pd1 121.296(11) 2_666 .
Al2 Pd2 H3 56.1(19) . .
Al1 Pd2 H3 75.6(19) . .
Pd2 Pd2 H3 172.7(19) 2_666 .
Pd1 Pd2 H3 111.2(19) 2_666 .
Pd1 Pd2 H3 127.5(19) . .
N3 Al1 N1 93.99(13) . .
N3 Al1 Pd1 124.37(10) . .
N1 Al1 Pd1 130.39(10) . .
N3 Al1 Pd2 116.63(10) . .
N1 Al1 Pd2 117.04(10) . .
Pd1 Al1 Pd2 75.66(3) . .
N3 Al1 H1 104.5(15) . .
N1 Al1 H1 102.5(14) . .
Pd1 Al1 H1 43.1(14) . .
Pd2 Al1 H1 118.6(14) . .
N33 Al2 N31 95.60(13) . .
N33 Al2 Pd2 123.86(11) . .
N31 Al2 Pd2 124.41(10) . .
N33 Al2 Pd1 120.81(10) . 2_666
N31 Al2 Pd1 121.89(10) . 2_666
Pd2 Al2 Pd1 72.59(3) . 2_666
N33 Al2 H3 101.3(14) . .
N31 Al2 H3 101.3(14) . .
Pd2 Al2 H3 39.6(14) . .
Pd1 Al2 H3 112.2(14) 2_666 .
C1 N1 C6 119.4(3) . .
C1 N1 Al1 117.8(2) . .
C6 N1 Al1 122.8(2) . .
C3 N3 C15 119.5(3) . .
C3 N3 Al1 119.5(3) . .
C15 N3 Al1 121.0(2) . .
N1 C1 C2 122.6(3) . .
N1 C1 C4 118.8(3) . .
C2 C1 C4 118.6(3) . .
C1 C2 C3 126.4(3) . .
C1 C2 H2A 116.8 . .
C3 C2 H2A 116.8 . .
N3 C3 C2 122.1(3) . .
N3 C3 C5 119.7(3) . .
C2 C3 C5 118.2(3) . .
C1 C4 H4A 109.5 . .
C1 C4 H4B 109.5 . .
H4A C4 H4B 109.5 . .
C1 C4 H4C 109.5 . .
H4A C4 H4C 109.5 . .
H4B C4 H4C 109.5 . .
C3 C5 H5A 109.5 . .
C3 C5 H5B 109.5 . .
H5A C5 H5B 109.5 . .
C3 C5 H5C 109.5 . .
H5A C5 H5C 109.5 . .
H5B C5 H5C 109.5 . .
C11 C6 C7 120.4(4) . .
C11 C6 N1 120.2(3) . .
C7 C6 N1 119.3(4) . .
C8 C7 C6 118.4(4) . .
C8 C7 C12 118.9(4) . .
C6 C7 C12 122.7(4) . .
C9 C8 C7 122.5(5) . .
C9 C8 H8 118.7 . .
C7 C8 H8 118.7 . .
C8 C9 C10 118.5(4) . .
C8 C9 C13 121.2(5) . .
C10 C9 C13 120.2(5) . .
C9 C10 C11 121.8(5) . .
C9 C10 H10 119.1 . .
C11 C10 H10 119.1 . .
C6 C11 C10 118.3(4) . .
C6 C11 C14 121.7(4) . .
C10 C11 C14 120.0(4) . .
C7 C12 H12A 109.5 . .
C7 C12 H12B 109.5 . .
H12A C12 H12B 109.5 . .
C7 C12 H12C 109.5 . .
H12A C12 H12C 109.5 . .
H12B C12 H12C 109.5 . .
C9 C13 H13A 109.5 . .
C9 C13 H13B 109.5 . .
H13A C13 H13B 109.5 . .
C9 C13 H13C 109.5 . .
H13A C13 H13C 109.5 . .
H13B C13 H13C 109.5 . .
C11 C14 H14A 109.5 . .
C11 C14 H14B 109.5 . .
H14A C14 H14B 109.5 . .
C11 C14 H14C 109.5 . .
H14A C14 H14C 109.5 . .
H14B C14 H14C 109.5 . .
C16 C15 C20 121.6(4) . .
C16 C15 N3 120.0(4) . .
C20 C15 N3 118.3(4) . .
C15 C16 C17 117.1(4) . .
C15 C16 C21 121.7(4) . .
C17 C16 C21 121.2(4) . .
C18 C17 C16 123.5(4) . .
C18 C17 H17 118.3 . .
C16 C17 H17 118.3 . .
C17 C18 C19 117.5(4) . .
C17 C18 C22 121.4(5) . .
C19 C18 C22 121.1(5) . .
C18 C19 C20 122.2(4) . .
C18 C19 H19 118.9 . .
C20 C19 H19 118.9 . .
C19 C20 C15 118.1(4) . .
C19 C20 C23 120.9(4) . .
C15 C20 C23 120.9(4) . .
C16 C21 H21A 109.5 . .
C16 C21 H21B 109.5 . .
H21A C21 H21B 109.5 . .
C16 C21 H21C 109.5 . .
H21A C21 H21C 109.5 . .
H21B C21 H21C 109.5 . .
C18 C22 H22A 109.5 . .
C18 C22 H22B 109.5 . .
H22A C22 H22B 109.5 . .
C18 C22 H22C 109.5 . .
H22A C22 H22C 109.5 . .
H22B C22 H22C 109.5 . .
C20 C23 H23A 109.5 . .
C20 C23 H23B 109.5 . .
H23A C23 H23B 109.5 . .
C20 C23 H23C 109.5 . .
H23A C23 H23C 109.5 . .
H23B C23 H23C 109.5 . .
C31 N31 C36 116.9(3) . .
C31 N31 Al2 117.1(2) . .
C36 N31 Al2 125.4(2) . .
C33 N33 C45 116.5(3) . .
C33 N33 Al2 116.3(3) . .
C45 N33 Al2 126.5(2) . .
N31 C31 C32 123.2(3) . .
N31 C31 C34 119.8(3) . .
C32 C31 C34 117.0(3) . .
C31 C32 C33 127.2(4) . .
C31 C32 H32 116.4 . .
C33 C32 H32 116.4 . .
N33 C33 C32 123.2(3) . .
N33 C33 C35 118.9(4) . .
C32 C33 C35 117.8(3) . .
C31 C34 H34A 109.5 . .
C31 C34 H34B 109.5 . .
H34A C34 H34B 109.5 . .
C31 C34 H34C 109.5 . .
H34A C34 H34C 109.5 . .
H34B C34 H34C 109.5 . .
C33 C35 H35A 109.5 . .
C33 C35 H35B 109.5 . .
H35A C35 H35B 109.5 . .
C33 C35 H35C 109.5 . .
H35A C35 H35C 109.5 . .
H35B C35 H35C 109.5 . .
C41 C36 C37 120.7(4) . .
C41 C36 N31 120.5(3) . .
C37 C36 N31 118.8(3) . .
C38 C37 C36 118.9(4) . .
C38 C37 C42 121.0(4) . .
C36 C37 C42 120.0(3) . .
C37 C38 C39 121.8(4) . .
C37 C38 H38 119.1 . .
C39 C38 H38 119.1 . .
C40 C39 C38 117.8(4) . .
C40 C39 C43 121.1(4) . .
C38 C39 C43 121.0(4) . .
C39 C40 C41 122.7(4) . .
C39 C40 H40 118.6 . .
C41 C40 H40 118.6 . .
C36 C41 C40 118.0(4) . .
C36 C41 C44 121.4(4) . .
C40 C41 C44 120.7(4) . .
C37 C42 H42A 109.5 . .
C37 C42 H42B 109.5 . .
H42A C42 H42B 109.5 . .
C37 C42 H42C 109.5 . .
H42A C42 H42C 109.5 . .
H42B C42 H42C 109.5 . .
C39 C43 H43A 109.5 . .
C39 C43 H43B 109.5 . .
H43A C43 H43B 109.5 . .
C39 C43 H43C 109.5 . .
H43A C43 H43C 109.5 . .
H43B C43 H43C 109.5 . .
C41 C44 H44A 109.5 . .
C41 C44 H44B 109.5 . .
H44A C44 H44B 109.5 . .
C41 C44 H44C 109.5 . .
H44A C44 H44C 109.5 . .
H44B C44 H44C 109.5 . .
C46 C45 C50 120.5(4) . .
C46 C45 N33 120.4(3) . .
C50 C45 N33 119.0(3) . .
C47 C46 C45 118.8(4) . .
C47 C46 C51 120.3(4) . .
C45 C46 C51 120.9(4) . .
C48 C47 C46 122.3(4) . .
C48 C47 H47 118.8 . .
C46 C47 H47 118.8 . .
C47 C48 C49 117.4(4) . .
C47 C48 C52 121.6(4) . .
C49 C48 C52 121.0(4) . .
C50 C49 C48 122.2(4) . .
C50 C49 H49 118.9 . .
C48 C49 H49 118.9 . .
C49 C50 C45 118.7(4) . .
C49 C50 C53 120.9(4) . .
C45 C50 C53 120.3(4) . .
C46 C51 H51A 109.5 . .
C46 C51 H51B 109.5 . .
H51A C51 H51B 109.5 . .
C46 C51 H51C 109.5 . .
H51A C51 H51C 109.5 . .
H51B C51 H51C 109.5 . .
C48 C52 H52A 109.5 . .
C48 C52 H52B 109.5 . .
H52A C52 H52B 109.5 . .
C48 C52 H52C 109.5 . .
H52A C52 H52C 109.5 . .
H52B C52 H52C 109.5 . .
C50 C53 H53A 109.5 . .
C50 C53 H53B 109.5 . .
H53A C53 H53B 109.5 . .
C50 C53 H53C 109.5 . .
H53A C53 H53C 109.5 . .
H53B C53 H53C 109.5 . .

loop_
_geom_bond_atom_site_label_1
_geom_bond_atom_site_label_2
_geom_bond_distance
_geom_bond_site_symmetry_2
Pd1 Al1 2.4137(10) .
Pd1 Al2 2.5089(10) 2_666
Pd1 Pd2 2.9197(4) 2_666
Pd1 Pd2 2.9720(4) .
Pd1 H1 1.65(4) .
Pd1 H2 1.69(4) .
Pd2 Al2 2.4222(11) .
Pd2 Al1 2.4320(10) .
Pd2 Pd2 2.8883(5) 2_666
Pd2 H3 1.55(5) .
Al1 N3 1.900(3) .
Al1 N1 1.911(3) .
Al1 H1 1.65(4) .
Al2 N33 1.911(3) .
Al2 N31 1.920(3) .
Al2 H3 2.02(5) .
N1 C1 1.345(4) .
N1 C6 1.442(5) .
N3 C3 1.332(4) .
N3 C15 1.454(5) .
C1 C2 1.390(5) .
C1 C4 1.503(5) .
C2 C3 1.393(5) .
C2 H2A 0.9500 .
C3 C5 1.505(5) .
C4 H4A 0.9800 .
C4 H4B 0.9800 .
C4 H4C 0.9800 .
C5 H5A 0.9800 .
C5 H5B 0.9800 .
C5 H5C 0.9800 .
C6 C11 1.391(6) .
C6 C7 1.405(5) .
C7 C8 1.389(6) .
C7 C12 1.498(7) .
C8 C9 1.358(7) .
C8 H8 0.9500 .
C9 C10 1.386(7) .
C9 C13 1.518(6) .
C10 C11 1.398(6) .
C10 H10 0.9500 .
C11 C14 1.496(6) .
C12 H12A 0.9800 .
C12 H12B 0.9800 .
C12 H12C 0.9800 .
C13 H13A 0.9800 .
C13 H13B 0.9800 .
C13 H13C 0.9800 .
C14 H14A 0.9800 .
C14 H14B 0.9800 .
C14 H14C 0.9800 .
C15 C16 1.391(6) .
C15 C20 1.393(6) .
C16 C17 1.394(6) .
C16 C21 1.496(6) .
C17 C18 1.369(7) .
C17 H17 0.9500 .
C18 C19 1.386(7) .
C18 C22 1.503(6) .
C19 C20 1.389(6) .
C19 H19 0.9500 .
C20 C23 1.509(6) .
C21 H21A 0.9800 .
C21 H21B 0.9800 .
C21 H21C 0.9800 .
C22 H22A 0.9800 .
C22 H22B 0.9800 .
C22 H22C 0.9800 .
C23 H23A 0.9800 .
C23 H23B 0.9800 .
C23 H23C 0.9800 .
N31 C31 1.336(4) .
N31 C36 1.440(5) .
N33 C33 1.347(4) .
N33 C45 1.441(5) .
C31 C32 1.386(5) .
C31 C34 1.511(5) .
C32 C33 1.390(5) .
C32 H32 0.9500 .
C33 C35 1.510(5) .
C34 H34A 0.9800 .
C34 H34B 0.9800 .
C34 H34C 0.9800 .
C35 H35A 0.9800 .
C35 H35B 0.9800 .
C35 H35C 0.9800 .
C36 C41 1.397(5) .
C36 C37 1.399(5) .
C37 C38 1.389(5) .
C37 C42 1.505(5) .
C38 C39 1.394(6) .
C38 H38 0.9500 .
C39 C40 1.376(6) .
C39 C43 1.514(6) .
C40 C41 1.401(6) .
C40 H40 0.9500 .
C41 C44 1.505(6) .
C42 H42A 0.9800 .
C42 H42B 0.9800 .
C42 H42C 0.9800 .
C43 H43A 0.9800 .
C43 H43B 0.9800 .
C43 H43C 0.9800 .
C44 H44A 0.9800 .
C44 H44B 0.9800 .
C44 H44C 0.9800 .
C45 C46 1.394(5) .
C45 C50 1.397(5) .
C46 C47 1.393(6) .
C46 C51 1.509(5) .
C47 C48 1.380(6) .
C47 H47 0.9500 .
C48 C49 1.397(6) .
C48 C52 1.510(6) .
C49 C50 1.386(6) .
C49 H49 0.9500 .
C50 C53 1.509(5) .
C51 H51A 0.9800 .
C51 H51B 0.9800 .
C51 H51C 0.9800 .
C52 H52A 0.9800 .
C52 H52B 0.9800 .
C52 H52C 0.9800 .
C53 H53A 0.9800 .
C53 H53B 0.9800 .
C53 H53C 0.9800 .

loop_
_geom_torsion_atom_site_label_1
_geom_torsion_atom_site_label_2
_geom_torsion_atom_site_label_3
_geom_torsion_atom_site_label_4
_geom_torsion
C6 N1 C1 C2 162.3(4)
Al1 N1 C1 C2 -20.0(5)
C6 N1 C1 C4 -15.1(5)
Al1 N1 C1 C4 162.5(3)
N1 C1 C2 C3 -15.7(6)
C4 C1 C2 C3 161.7(4)
C15 N3 C3 C2 -166.8(3)
Al1 N3 C3 C2 16.2(5)
C15 N3 C3 C5 10.8(5)
Al1 N3 C3 C5 -166.2(3)
C1 C2 C3 N3 18.2(6)
C1 C2 C3 C5 -159.5(4)
C1 N1 C6 C11 111.0(4)
Al1 N1 C6 C11 -66.5(4)
C1 N1 C6 C7 -71.3(5)
Al1 N1 C6 C7 111.2(3)
C11 C6 C7 C8 -1.7(6)
N1 C6 C7 C8 -179.4(3)
C11 C6 C7 C12 179.1(4)
N1 C6 C7 C12 1.5(6)
C6 C7 C8 C9 1.8(6)
C12 C7 C8 C9 -179.0(4)
C7 C8 C9 C10 -0.9(7)
C7 C8 C9 C13 179.7(4)
C8 C9 C10 C11 0.0(7)
C13 C9 C10 C11 179.4(4)
C7 C6 C11 C10 0.9(6)
N1 C6 C11 C10 178.5(3)
C7 C6 C11 C14 -179.1(4)
N1 C6 C11 C14 -1.5(6)
C9 C10 C11 C6 0.0(6)
C9 C10 C11 C14 179.9(4)
C3 N3 C15 C16 -98.2(4)
Al1 N3 C15 C16 78.7(4)
C3 N3 C15 C20 84.6(4)
Al1 N3 C15 C20 -98.4(4)
C20 C15 C16 C17 -1.8(6)
N3 C15 C16 C17 -178.8(3)
C20 C15 C16 C21 178.0(4)
N3 C15 C16 C21 1.0(6)
C15 C16 C17 C18 1.8(6)
C21 C16 C17 C18 -178.0(4)
C16 C17 C18 C19 -1.2(7)
C16 C17 C18 C22 177.6(4)
C17 C18 C19 C20 0.7(7)
C22 C18 C19 C20 -178.2(4)
C18 C19 C20 C15 -0.7(6)
C18 C19 C20 C23 175.6(4)
C16 C15 C20 C19 1.3(6)
N3 C15 C20 C19 178.4(3)
C16 C15 C20 C23 -175.0(4)
N3 C15 C20 C23 2.1(6)
C36 N31 C31 C32 171.4(3)
Al2 N31 C31 C32 -17.3(5)
C36 N31 C31 C34 -6.3(5)
Al2 N31 C31 C34 164.9(3)
N31 C31 C32 C33 -15.5(6)
C34 C31 C32 C33 162.3(4)
C45 N33 C33 C32 -168.4(3)
Al2 N33 C33 C32 20.6(4)
C45 N33 C33 C35 9.6(5)
Al2 N33 C33 C35 -161.5(3)
C31 C32 C33 N33 13.6(6)
C31 C32 C33 C35 -164.4(4)
C31 N31 C36 C41 93.4(4)
Al2 N31 C36 C41 -77.0(4)
C31 N31 C36 C37 -85.1(4)
Al2 N31 C36 C37 104.5(3)
C41 C36 C37 C38 -0.3(6)
N31 C36 C37 C38 178.2(3)
C41 C36 C37 C42 -179.3(4)
N31 C36 C37 C42 -0.8(5)
C36 C37 C38 C39 0.2(6)
C42 C37 C38 C39 179.2(4)
C37 C38 C39 C40 -0.3(7)
C37 C38 C39 C43 177.1(4)
C38 C39 C40 C41 0.5(7)
C43 C39 C40 C41 -176.9(5)
C37 C36 C41 C40 0.5(6)
N31 C36 C41 C40 -178.0(3)
C37 C36 C41 C44 179.3(4)
N31 C36 C41 C44 0.8(6)
C39 C40 C41 C36 -0.6(6)
C39 C40 C41 C44 -179.4(4)
C33 N33 C45 C46 -93.5(4)
Al2 N33 C45 C46 76.4(4)
C33 N33 C45 C50 83.0(4)
Al2 N33 C45 C50 -107.1(3)
C50 C45 C46 C47 -1.7(6)
N33 C45 C46 C47 174.8(3)
C50 C45 C46 C51 -179.6(4)
N33 C45 C46 C51 -3.2(5)
C45 C46 C47 C48 2.0(6)
C51 C46 C47 C48 180.0(4)
C46 C47 C48 C49 -1.2(6)
C46 C47 C48 C52 178.5(4)
C47 C48 C49 C50 0.1(7)
C52 C48 C49 C50 -179.6(4)
C48 C49 C50 C45 0.2(6)
C48 C49 C50 C53 -179.3(4)
C46 C45 C50 C49 0.6(6)
N33 C45 C50 C49 -175.9(3)
C46 C45 C50 C53 -179.9(4)
N33 C45 C50 C53 3.6(5)

loop_
_exptl_oxdiff_crystal_face_indexfrac_h
_exptl_oxdiff_crystal_face_indexfrac_k
_exptl_oxdiff_crystal_face_indexfrac_l
_exptl_oxdiff_crystal_face_x
_exptl_oxdiff_crystal_face_y
_exptl_oxdiff_crystal_face_z
-2.9975 -4.9947 2.9966 -0.1000 0.1989 0.2725
-0.9987 0.0000 0.9989 0.0386 0.0216 0.0513
1.0007 -0.0005 4.9938 0.0758 -0.2316 0.1408
4.9936 -1.9983 -1.9980 -0.2224 -0.1591 -0.1131
-0.0000 0.9990 -0.9988 0.0241 0.0082 -0.0557
0.9991 -4.9953 4.9937 -0.1402 -0.0974 0.2594
-1.0005 -4.9947 0.0000 -0.1964 0.1908 0.1379
0.0003 0.9990 0.0000 0.0432 -0.0268 -0.0237
-0.0003 0.0001 -0.9988 -0.0191 0.0350 -0.0320
